data_1519792
loop_
_publ_author_name
'Huth, Susanne L.'
'Hursthouse, Michael B.'

_publ_section_title
;
 2,3-Dihydro-1,4-benzodioxin-5-ylmethanol
;
_journal_name_full 'Crystal Structure Report Archive'
_journal_page_first 375
_journal_year 2007
_chemical_formula_sum 'C9 H10 O3'
_chemical_formula_weight 166.17
_space_group_IT_number 33
_symmetry_cell_setting orthorhombic
_symmetry_space_group_name_Hall 'P 2c -2n'
_symmetry_space_group_name_H-M 'P n a 21'
_atom_sites_solution_hydrogens geom
_atom_sites_solution_primary direct
_atom_sites_solution_secondary difmap
_cell_angle_alpha 90.00
_cell_angle_beta 90.00
_cell_angle_gamma 90.00
_cell_formula_units_Z 8
_cell_length_a 7.8484(6)
_cell_length_b 8.3983(7)
_cell_length_c 24.1255(18)
_cell_measurement_reflns_used 61666
_cell_measurement_temperature 120(2)
_cell_measurement_theta_max 27.48
_cell_measurement_theta_min 2.91
_cell_volume 1590.2(2)
_computing_cell_refinement 'DENZO (Otwinowski & Minor, 1997) & COLLECT (Hooft, R.W.W., 1998)'
_computing_data_collection 'COLLECT (Hooft, R.W.W., 1998)'
_computing_data_reduction 'DENZO (Otwinowski & Minor, 1997) & COLLECT (Hooft, R.W.W., 1998)'
_computing_structure_refinement 'SHELXL-97 (Sheldrick, 1997)'
_computing_structure_solution 'SHELXS-97 (Sheldrick, 1997)'
_diffrn_ambient_temperature 120(2)
_diffrn_measured_fraction_theta_full 0.981
_diffrn_measured_fraction_theta_max 0.981
_diffrn_measurement_device_type 'Bruker-Nonius APEX II CCD camera on \k-goniostat'
_diffrn_measurement_method '\f & \w scans'
_diffrn_radiation_monochromator '10cm confocal mirrors'
_diffrn_radiation_source 'Bruker-Nonius FR591 rotating anode'
_diffrn_radiation_type MoK\a
_diffrn_radiation_wavelength 0.71073
_diffrn_reflns_av_R_equivalents 0.0666
_diffrn_reflns_av_sigmaI/netI 0.0418
_diffrn_reflns_limit_h_max 10
_diffrn_reflns_limit_h_min -10
_diffrn_reflns_limit_k_max 10
_diffrn_reflns_limit_k_min -10
_diffrn_reflns_limit_l_max 31
_diffrn_reflns_limit_l_min -31
_diffrn_reflns_number 15676
_diffrn_reflns_theta_full 27.50
_diffrn_reflns_theta_max 27.50
_diffrn_reflns_theta_min 3.38
_exptl_absorpt_coefficient_mu 0.104
_exptl_absorpt_correction_T_max 0.9979
_exptl_absorpt_correction_T_min 0.9896
_exptl_absorpt_correction_type multi-scan
_exptl_absorpt_process_details 'SADABS 2007/2 (Sheldrick, G.M., 2007)'
_exptl_crystal_colour colourless
_exptl_crystal_density_diffrn 1.388
_exptl_crystal_density_method 'not measured'
_exptl_crystal_description 'cut shard'
_exptl_crystal_F_000 704
_exptl_crystal_size_max 0.10
_exptl_crystal_size_mid 0.08
_exptl_crystal_size_min 0.02
_refine_diff_density_max 0.495
_refine_diff_density_min -0.382
_refine_diff_density_rms 0.085
_refine_ls_extinction_method none
_refine_ls_goodness_of_fit_ref 1.123
_refine_ls_hydrogen_treatment mixed
_refine_ls_matrix_type full
_refine_ls_number_parameters 225
_refine_ls_number_reflns 1831
_refine_ls_number_restraints 3
_refine_ls_restrained_S_all 1.122
_refine_ls_R_factor_all 0.1106
_refine_ls_R_factor_gt 0.0938
_refine_ls_shift/su_max 0.000
_refine_ls_shift/su_mean 0.000
_refine_ls_structure_factor_coef Fsqd
_refine_ls_weighting_details 'calc w=1/[\s^2^(Fo^2^)+(0.1420P)^2^+2.6350P] where P=(Fo^2^+2Fc^2^)/3'
_refine_ls_weighting_scheme calc
_refine_ls_wR_factor_gt 0.2549
_refine_ls_wR_factor_ref 0.2736
_reflns_number_gt 1548
_reflns_number_total 1831
_reflns_threshold_expression >2sigma(I)
_cod_data_source_file eCrystal-375.cif
_cod_data_source_block 2007may0017
_cod_depositor_comments
;
Citation :
Sample, Donated and Huth, Susanne L. and Hursthouse, Michael B. (2007) 
University of Southampton, Crystal Structure Report Archive. 
(doi:10.5258/ecrystals/375)

More at:
http://ecrystals.chem.soton.ac.uk/375/

The following automatic conversions were performed:

'_symmetry_cell_setting' value 'Orthorhombic' changed to
'orthorhombic' according to the built-in table from CIF Core
dictionary named 'cif_core.dic' version 2.4.1 from 2010-06-29.

Automatic conversion script
Id: cif_fix_values 3392 2015-05-12 13:50:21Z andrius 
;
_cod_original_sg_symbol_H-M Pna2(1)
_cod_database_code 1519792

loop_
_symmetry_equiv_pos_as_xyz
'x, y, z'
'-x, -y, z+1/2'
'x+1/2, -y+1/2, z'
'-x+1/2, y+1/2, z+1/2'

loop_
_atom_site_label
_atom_site_type_symbol
_atom_site_fract_x
_atom_site_fract_y
_atom_site_fract_z
_atom_site_U_iso_or_equiv
_atom_site_adp_type
_atom_site_occupancy
_atom_site_symmetry_multiplicity
_atom_site_calc_flag
_atom_site_refinement_flags
_atom_site_disorder_assembly
_atom_site_disorder_group
C1 C -0.0061(10) 0.0747(8) 0.2662(3) 0.0391(16) Uani 1 1 d . . .
H1A H 0.0799 0.1496 0.2811 0.047 Uiso 1 1 calc R . .
H1B H -0.1201 0.1143 0.2771 0.047 Uiso 1 1 calc R . .
C2 C 0.0060(9) 0.0724(7) 0.2037(3) 0.0339(15) Uani 1 1 d . . .
C3 C 0.1458(10) 0.1411(8) 0.1766(3) 0.0383(16) Uani 1 1 d . . .
H3 H 0.2343 0.1893 0.1976 0.046 Uiso 1 1 calc R . .
C4 C 0.1552(10) 0.1389(8) 0.1191(4) 0.049(2) Uani 1 1 d . . .
H4 H 0.2497 0.1865 0.1009 0.059 Uiso 1 1 calc R . .
C5 C 0.0283(11) 0.0684(8) 0.0884(3) 0.0426(18) Uani 1 1 d . . .
H5 H 0.0342 0.0694 0.0490 0.051 Uiso 1 1 calc R . .
C6 C -0.1080(10) -0.0042(7) 0.1148(3) 0.0380(16) Uani 1 1 d . . .
C7 C -0.3463(12) -0.1711(12) 0.1120(4) 0.063(3) Uani 1 1 d . . .
H7A H -0.2942 -0.2757 0.1204 0.076 Uiso 1 1 calc R . .
H7B H -0.4480 -0.1901 0.0886 0.076 Uiso 1 1 calc R . .
C8 C -0.4001(12) -0.0957(12) 0.1642(4) 0.057(2) Uani 1 1 d . . .
H8A H -0.4578 0.0064 0.1560 0.068 Uiso 1 1 calc R . .
H8B H -0.4826 -0.1658 0.1834 0.068 Uiso 1 1 calc R . .
C9 C -0.1187(10) -0.0010(8) 0.1721(3) 0.0353(16) Uani 1 1 d . . .
O1 O 0.0206(7) -0.0800(5) 0.2904(2) 0.0415(12) Uani 1 1 d D . .
O2 O -0.2275(7) -0.0771(6) 0.0818(2) 0.0427(13) Uani 1 1 d . . .
O3 O -0.2553(6) -0.0666(6) 0.2001(2) 0.0392(12) Uani 1 1 d . . .
H1O H 0.120(6) -0.096(12) 0.279(4) 0.07(3) Uiso 1 1 d D . .
C10 C 0.4717(11) -0.0450(9) 0.3096(3) 0.0421(18) Uani 1 1 d . . .
H10A H 0.4520 0.0672 0.2986 0.051 Uiso 1 1 calc R . .
H10B H 0.5878 -0.0745 0.2972 0.051 Uiso 1 1 calc R . .
C11 C 0.4643(9) -0.0562(7) 0.3720(3) 0.0345(15) Uani 1 1 d . . .
C12 C 0.3359(9) -0.1355(9) 0.4007(3) 0.0426(18) Uani 1 1 d . . .
H12 H 0.2456 -0.1841 0.3807 0.051 Uiso 1 1 calc R . .
C13 C 0.3373(10) -0.1449(9) 0.4579(3) 0.0431(17) Uani 1 1 d . . .
H13 H 0.2475 -0.1982 0.4767 0.052 Uiso 1 1 calc R . .
C14 C 0.4676(10) -0.0775(8) 0.4877(3) 0.0401(17) Uani 1 1 d . . .
H14 H 0.4690 -0.0859 0.5270 0.048 Uiso 1 1 calc R . .
C15 C 0.5970(8) 0.0027(7) 0.4605(3) 0.0339(15) Uani 1 1 d . . .
C16 C 0.8355(10) 0.1759(10) 0.4617(3) 0.0433(17) Uani 1 1 d . . .
H16A H 0.9427 0.1914 0.4826 0.052 Uiso 1 1 calc R . .
H16B H 0.7807 0.2811 0.4568 0.052 Uiso 1 1 calc R . .
C17 C 0.8740(9) 0.1047(9) 0.4061(3) 0.0423(17) Uani 1 1 d . . .
H17A H 0.9575 0.1725 0.3864 0.051 Uiso 1 1 calc R . .
H17B H 0.9253 -0.0020 0.4112 0.051 Uiso 1 1 calc R . .
C18 C 0.5948(9) 0.0129(8) 0.4022(3) 0.0335(15) Uani 1 1 d . . .
O4 O 0.3524(7) -0.1426(5) 0.2815(2) 0.0415(12) Uani 1 1 d D . .
O5 O 0.7233(7) 0.0714(6) 0.4922(2) 0.0435(13) Uani 1 1 d . . .
O6 O 0.7233(6) 0.0914(6) 0.3740(2) 0.0387(12) Uani 1 1 d . . .
H2O H 0.382(12) -0.239(4) 0.284(5) 0.07(3) Uiso 1 1 d D . .

loop_
_atom_site_aniso_label
_atom_site_aniso_U_11
_atom_site_aniso_U_22
_atom_site_aniso_U_33
_atom_site_aniso_U_23
_atom_site_aniso_U_13
_atom_site_aniso_U_12
C1 0.039(4) 0.031(3) 0.048(4) -0.001(3) -0.006(3) -0.001(3)
C2 0.037(4) 0.022(3) 0.042(4) 0.001(2) 0.004(3) 0.006(2)
C3 0.043(4) 0.028(3) 0.044(4) 0.002(3) 0.006(3) -0.006(3)
C4 0.049(5) 0.027(3) 0.071(6) 0.001(3) 0.014(4) -0.006(3)
C5 0.061(5) 0.030(3) 0.037(4) -0.001(3) 0.012(4) 0.003(3)
C6 0.056(4) 0.024(3) 0.035(4) 0.001(2) 0.000(3) 0.004(3)
C7 0.061(6) 0.067(6) 0.061(6) 0.004(5) -0.009(5) -0.033(5)
C8 0.047(5) 0.072(6) 0.050(5) -0.002(4) -0.005(4) -0.018(4)
C9 0.038(4) 0.028(3) 0.040(4) 0.001(2) 0.004(3) 0.007(3)
O1 0.042(3) 0.035(2) 0.047(3) 0.006(2) -0.002(2) 0.000(2)
O2 0.053(3) 0.041(3) 0.034(3) 0.000(2) -0.003(2) -0.005(2)
O3 0.040(3) 0.039(2) 0.039(3) 0.003(2) -0.001(2) -0.005(2)
C10 0.046(4) 0.036(3) 0.044(4) 0.002(3) -0.005(3) -0.010(3)
C11 0.033(3) 0.025(3) 0.046(4) 0.003(3) 0.001(3) 0.003(2)
C12 0.033(4) 0.038(4) 0.057(5) -0.007(3) -0.004(3) -0.001(3)
C13 0.039(4) 0.041(4) 0.049(4) 0.004(3) 0.013(3) 0.000(3)
C14 0.051(4) 0.034(4) 0.035(4) 0.005(3) 0.003(3) -0.002(3)
C15 0.031(3) 0.026(3) 0.044(4) -0.001(3) 0.004(3) 0.000(2)
C16 0.045(4) 0.045(4) 0.039(4) 0.002(3) -0.006(3) -0.011(3)
C17 0.032(3) 0.041(4) 0.054(5) -0.004(3) 0.003(3) -0.004(3)
C18 0.039(4) 0.024(3) 0.037(4) 0.004(3) -0.002(3) -0.001(3)
O4 0.046(3) 0.029(2) 0.050(3) -0.007(2) -0.011(2) 0.001(2)
O5 0.054(3) 0.042(3) 0.035(3) 0.001(2) -0.002(2) -0.004(2)
O6 0.038(3) 0.041(2) 0.037(3) 0.000(2) -0.002(2) -0.006(2)

loop_
_atom_type_symbol
_atom_type_description
_atom_type_scat_dispersion_real
_atom_type_scat_dispersion_imag
_atom_type_scat_source
C C 0.0033 0.0000 'International Tables Vol C Tables 4.2.6.8 and 6.1.1.4'
H H 0.0000 0.0000 'International Tables Vol C Tables 4.2.6.8 and 6.1.1.4'
O O 0.0106 0.0000 'International Tables Vol C Tables 4.2.6.8 and 6.1.1.4'

loop_
_geom_angle_atom_site_label_1
_geom_angle_atom_site_label_2
_geom_angle_atom_site_label_3
_geom_angle
_geom_angle_site_symmetry_1
_geom_angle_site_symmetry_3
O1 C1 C2 112.6(6) . .
O1 C1 H1A 109.1 . .
C2 C1 H1A 109.1 . .
O1 C1 H1B 109.1 . .
C2 C1 H1B 109.1 . .
H1A C1 H1B 107.8 . .
C9 C2 C3 118.7(7) . .
C9 C2 C1 120.7(7) . .
C3 C2 C1 120.6(7) . .
C4 C3 C2 120.1(7) . .
C4 C3 H3 119.9 . .
C2 C3 H3 119.9 . .
C5 C4 C3 120.4(7) . .
C5 C4 H4 119.8 . .
C3 C4 H4 119.8 . .
C4 C5 C6 120.0(8) . .
C4 C5 H5 120.0 . .
C6 C5 H5 120.0 . .
O2 C6 C9 123.0(7) . .
O2 C6 C5 117.2(7) . .
C9 C6 C5 119.8(7) . .
O2 C7 C8 112.8(8) . .
O2 C7 H7A 109.0 . .
C8 C7 H7A 109.0 . .
O2 C7 H7B 109.0 . .
C8 C7 H7B 109.0 . .
H7A C7 H7B 107.8 . .
O3 C8 C7 111.0(8) . .
O3 C8 H8A 109.4 . .
C7 C8 H8A 109.4 . .
O3 C8 H8B 109.4 . .
C7 C8 H8B 109.4 . .
H8A C8 H8B 108.0 . .
O3 C9 C2 117.2(6) . .
O3 C9 C6 121.8(7) . .
C2 C9 C6 121.0(7) . .
C1 O1 H1O 99(7) . .
C6 O2 C7 113.5(6) . .
C9 O3 C8 112.6(6) . .
O4 C10 C11 114.6(6) . .
O4 C10 H10A 108.6 . .
C11 C10 H10A 108.6 . .
O4 C10 H10B 108.6 . .
C11 C10 H10B 108.6 . .
H10A C10 H10B 107.6 . .
C18 C11 C12 118.3(7) . .
C18 C11 C10 118.0(6) . .
C12 C11 C10 123.6(7) . .
C13 C12 C11 121.2(7) . .
C13 C12 H12 119.4 . .
C11 C12 H12 119.4 . .
C14 C13 C12 120.4(7) . .
C14 C13 H13 119.8 . .
C12 C13 H13 119.8 . .
C13 C14 C15 119.9(7) . .
C13 C14 H14 120.1 . .
C15 C14 H14 120.1 . .
O5 C15 C14 117.9(7) . .
O5 C15 C18 122.4(6) . .
C14 C15 C18 119.6(7) . .
O5 C16 C17 109.6(6) . .
O5 C16 H16A 109.7 . .
C17 C16 H16A 109.7 . .
O5 C16 H16B 109.7 . .
C17 C16 H16B 109.7 . .
H16A C16 H16B 108.2 . .
O6 C17 C16 110.6(6) . .
O6 C17 H17A 109.5 . .
C16 C17 H17A 109.5 . .
O6 C17 H17B 109.5 . .
C16 C17 H17B 109.5 . .
H17A C17 H17B 108.1 . .
O6 C18 C11 118.7(7) . .
O6 C18 C15 120.7(6) . .
C11 C18 C15 120.5(6) . .
C10 O4 H2O 109(7) . .
C15 O5 C16 114.2(6) . .
C18 O6 C17 112.1(6) . .

loop_
_geom_bond_atom_site_label_1
_geom_bond_atom_site_label_2
_geom_bond_distance
_geom_bond_site_symmetry_2
C1 O1 1.440(8) .
C1 C2 1.510(11) .
C1 H1A 0.9900 .
C1 H1B 0.9900 .
C2 C9 1.385(10) .
C2 C3 1.402(9) .
C3 C4 1.390(12) .
C3 H3 0.9500 .
C4 C5 1.376(12) .
C4 H4 0.9500 .
C5 C6 1.387(11) .
C5 H5 0.9500 .
C6 O2 1.374(10) .
C6 C9 1.386(10) .
C7 O2 1.422(10) .
C7 C8 1.471(14) .
C7 H7A 0.9900 .
C7 H7B 0.9900 .
C8 O3 1.450(10) .
C8 H8A 0.9900 .
C8 H8B 0.9900 .
C9 O3 1.382(9) .
O1 H1O 0.84(2) .
C10 O4 1.417(9) .
C10 C11 1.510(11) .
C10 H10A 0.9900 .
C10 H10B 0.9900 .
C11 C18 1.384(10) .
C11 C12 1.393(10) .
C12 C13 1.381(12) .
C12 H12 0.9500 .
C13 C14 1.373(12) .
C13 H13 0.9500 .
C14 C15 1.384(10) .
C14 H14 0.9500 .
C15 O5 1.378(9) .
C15 C18 1.410(10) .
C16 O5 1.445(9) .
C16 C17 1.497(11) .
C16 H16A 0.9900 .
C16 H16B 0.9900 .
C17 O6 1.419(9) .
C17 H17A 0.9900 .
C17 H17B 0.9900 .
C18 O6 1.383(9) .
O4 H2O 0.84(2) .

loop_
_geom_hbond_atom_site_label_D
_geom_hbond_atom_site_label_H
_geom_hbond_atom_site_label_A
_geom_hbond_distance_DH
_geom_hbond_distance_HA
_geom_hbond_distance_DA
_geom_hbond_angle_DHA
_geom_hbond_site_symmetry_A
O4 H2O O1 0.84(2) 1.88(4) 2.686(7) 161(9) 3_545
O1 H1O O4 0.84(2) 1.87(5) 2.665(7) 159(11) .
